data_4068495
loop_
_publ_author_name
'Flapper, Jitte'
'Kooijman, Huub'
'Lutz, Martin'
'Spek, Anthony L.'
'van Leeuwen, Piet W. N. M.'
'Elsevier, Cornelis J.'
'Kamer, Paul C. J.'

_publ_section_title
;
 Nickel and Palladium Complexes of Pyridine&#x2212;Phosphine Ligands as
 Ethene Oligomerization Catalysts
;
_journal_issue 4
_journal_name_full Organometallics
_journal_page_first 1180
_journal_paper_doi 10.1021/om800903n
_journal_volume 28
_journal_year 2009
_chemical_formula_moiety 'C23 H18 Cl2 N Ni P'
_chemical_formula_sum 'C23 H18 Cl2 N Ni P'
_chemical_formula_weight 468.96
_chemical_name_systematic
; 
 ? 
;
_space_group_IT_number 61
_symmetry_cell_setting orthorhombic
_symmetry_space_group_name_Hall '-P 2ac 2ab'
_symmetry_space_group_name_H-M 'P b c a'
_atom_sites_solution_hydrogens geom
_atom_sites_solution_primary direct
_atom_sites_solution_secondary difmap
_audit_creation_method SHELXL-97
_cell_angle_alpha 90.00
_cell_angle_beta 90.00
_cell_angle_gamma 90.00
_cell_formula_units_Z 8
_cell_length_a 17.1048(10)
_cell_length_b 13.3897(10)
_cell_length_c 18.552(2)
_cell_measurement_reflns_used 46049
_cell_measurement_temperature 150(2)
_cell_measurement_theta_max 27.48
_cell_measurement_theta_min 1.00
_cell_volume 4248.9(6)
_computing_cell_refinement HKL2000
_computing_data_collection 'Nonius COLLECT'
_computing_data_reduction HKL2000
_computing_structure_refinement 'SHELXL-97 (Sheldrick, 1997)'
_computing_structure_solution 'SHELXS-86 (Sheldrick, 1986)'
_diffrn_ambient_temperature 150(2)
_diffrn_measured_fraction_theta_full 0.999
_diffrn_measured_fraction_theta_max 0.999
_diffrn_measurement_device_type 'Nonius KappaCCD'
_diffrn_measurement_method '\f and \w scans'
_diffrn_radiation_monochromator graphite
_diffrn_radiation_source 'rotating anode'
_diffrn_radiation_type MoK\a
_diffrn_radiation_wavelength 0.71073
_diffrn_reflns_av_R_equivalents 0.0464
_diffrn_reflns_av_sigmaI/netI 0.0158
_diffrn_reflns_limit_h_max 22
_diffrn_reflns_limit_h_min -22
_diffrn_reflns_limit_k_max 17
_diffrn_reflns_limit_k_min -17
_diffrn_reflns_limit_l_max 23
_diffrn_reflns_limit_l_min -24
_diffrn_reflns_number 99443
_diffrn_reflns_theta_full 27.49
_diffrn_reflns_theta_max 27.49
_diffrn_reflns_theta_min 2.20
_exptl_absorpt_coefficient_mu 1.249
_exptl_absorpt_correction_T_max 0.826
_exptl_absorpt_correction_T_min 0.753
_exptl_absorpt_correction_type multi-scan
_exptl_crystal_colour 'dark red'
_exptl_crystal_density_diffrn 1.466
_exptl_crystal_density_method 'not measured'
_exptl_crystal_description block
_exptl_crystal_F_000 1920
_exptl_crystal_size_max 0.30
_exptl_crystal_size_mid 0.20
_exptl_crystal_size_min 0.15
_refine_diff_density_max 0.320
_refine_diff_density_min -0.285
_refine_diff_density_rms 0.048
_refine_ls_extinction_method none
_refine_ls_goodness_of_fit_ref 1.035
_refine_ls_hydrogen_treatment constr
_refine_ls_matrix_type full
_refine_ls_number_parameters 253
_refine_ls_number_reflns 4869
_refine_ls_number_restraints 0
_refine_ls_restrained_S_all 1.035
_refine_ls_R_factor_all 0.0307
_refine_ls_R_factor_gt 0.0247
_refine_ls_shift/su_max 0.001
_refine_ls_shift/su_mean 0.000
_refine_ls_structure_factor_coef Fsqd
_refine_ls_weighting_details 'calc w=1/[\s^2^(Fo^2^)+(0.0243P)^2^+2.8474P] where P=(Fo^2^+2Fc^2^)/3'
_refine_ls_weighting_scheme calc
_refine_ls_wR_factor_gt 0.0584
_refine_ls_wR_factor_ref 0.0609
_reflns_number_gt 4296
_reflns_number_total 4869
_reflns_threshold_expression I>2\s(I)
_cod_data_source_file om800903n_si_001.cif
_cod_data_source_block s3633b
_cod_database_code 4068495

loop_
_symmetry_equiv_pos_as_xyz
'x, y, z'
'-x+1/2, -y, z+1/2'
'x+1/2, -y+1/2, -z'
'-x, y+1/2, -z+1/2'
'-x, -y, -z'
'x-1/2, y, -z-1/2'
'-x-1/2, y-1/2, z'
'x, -y-1/2, z-1/2'

loop_
_atom_site_label
_atom_site_type_symbol
_atom_site_fract_x
_atom_site_fract_y
_atom_site_fract_z
_atom_site_U_iso_or_equiv
_atom_site_adp_type
_atom_site_occupancy
_atom_site_symmetry_multiplicity
_atom_site_calc_flag
_atom_site_refinement_flags
Ni1 Ni 0.120312(11) 0.404720(13) 0.369489(9) 0.01720(6) Uani 1 1 d .
Cl1 Cl 0.12922(2) 0.46429(3) 0.25829(2) 0.02733(9) Uani 1 1 d .
Cl2 Cl 0.12253(2) 0.47992(3) 0.47555(2) 0.02875(9) Uani 1 1 d .
P1 P 0.19563(2) 0.26660(3) 0.372934(18) 0.01675(8) Uani 1 1 d .
N1 N 0.02487(7) 0.31874(9) 0.36414(6) 0.0188(2) Uani 1 1 d .
C1 C 0.01579(9) 0.23180(10) 0.32731(7) 0.0198(3) Uani 1 1 d .
C2 C -0.05450(9) 0.17969(12) 0.33188(9) 0.0286(3) Uani 1 1 d .
H2 H -0.0597 0.1169 0.3085 0.034 Uiso 1 1 calc R
C3 C -0.11680(10) 0.21874(14) 0.37029(9) 0.0325(4) Uani 1 1 d .
H3 H -0.1650 0.1837 0.3726 0.039 Uiso 1 1 calc R
C4 C -0.10818(9) 0.30923(13) 0.40518(9) 0.0283(3) Uani 1 1 d .
H4 H -0.1506 0.3389 0.4303 0.034 Uiso 1 1 calc R
C5 C -0.03615(9) 0.35498(11) 0.40235(8) 0.0229(3) Uani 1 1 d .
H5 H -0.0290 0.4152 0.4286 0.028 Uiso 1 1 calc R
C6 C 0.07963(9) 0.19146(10) 0.28039(7) 0.0193(3) Uani 1 1 d .
C7 C 0.16056(8) 0.19654(10) 0.29553(7) 0.0185(3) Uani 1 1 d .
C8 C 0.21379(9) 0.14860(11) 0.25000(8) 0.0242(3) Uani 1 1 d .
H8 H 0.2680 0.1505 0.2611 0.029 Uiso 1 1 calc R
C9 C 0.18870(10) 0.09836(11) 0.18883(9) 0.0287(3) Uani 1 1 d .
H9 H 0.2254 0.0653 0.1587 0.034 Uiso 1 1 calc R
C10 C 0.10998(10) 0.09665(11) 0.17192(8) 0.0280(3) Uani 1 1 d .
H10 H 0.0928 0.0650 0.1289 0.034 Uiso 1 1 calc R
C11 C 0.05612(10) 0.14121(11) 0.21772(8) 0.0245(3) Uani 1 1 d .
H11 H 0.0020 0.1376 0.2063 0.029 Uiso 1 1 calc R
C12 C 0.18149(8) 0.18390(11) 0.44934(7) 0.0195(3) Uani 1 1 d .
C13 C 0.16819(11) 0.08225(12) 0.43954(9) 0.0324(4) Uani 1 1 d .
H13 H 0.1687 0.0546 0.3924 0.039 Uiso 1 1 calc R
C14 C 0.15416(13) 0.02109(13) 0.49863(9) 0.0390(4) Uani 1 1 d .
H14 H 0.1443 -0.0481 0.4917 0.047 Uiso 1 1 calc R
C15 C 0.15458(10) 0.06040(13) 0.56732(9) 0.0308(4) Uani 1 1 d .
H15 H 0.1453 0.0182 0.6076 0.037 Uiso 1 1 calc R
C16 C 0.16845(10) 0.16125(12) 0.57775(8) 0.0279(3) Uani 1 1 d .
H16 H 0.1692 0.1880 0.6252 0.034 Uiso 1 1 calc R
C17 C 0.18123(9) 0.22332(11) 0.51900(8) 0.0242(3) Uani 1 1 d .
H17 H 0.1898 0.2927 0.5262 0.029 Uiso 1 1 calc R
C18 C 0.29978(8) 0.28676(11) 0.36199(7) 0.0197(3) Uani 1 1 d .
C19 C 0.35490(9) 0.23827(13) 0.40483(9) 0.0284(3) Uani 1 1 d .
H19 H 0.3389 0.1873 0.4373 0.034 Uiso 1 1 calc R
C20 C 0.43320(10) 0.26469(15) 0.39991(10) 0.0361(4) Uani 1 1 d .
H20 H 0.4706 0.2326 0.4298 0.043 Uiso 1 1 calc R
C21 C 0.45722(10) 0.33732(14) 0.35182(10) 0.0340(4) Uani 1 1 d .
H21 H 0.5108 0.3554 0.3491 0.041 Uiso 1 1 calc R
C22 C 0.40289(10) 0.38371(12) 0.30759(10) 0.0313(4) Uani 1 1 d .
H22 H 0.4196 0.4320 0.2734 0.038 Uiso 1 1 calc R
C23 C 0.32445(9) 0.35992(11) 0.31299(9) 0.0261(3) Uani 1 1 d .
H23 H 0.2873 0.3932 0.2835 0.031 Uiso 1 1 calc R

loop_
_atom_site_aniso_label
_atom_site_aniso_U_11
_atom_site_aniso_U_22
_atom_site_aniso_U_33
_atom_site_aniso_U_23
_atom_site_aniso_U_13
_atom_site_aniso_U_12
Ni1 0.02025(10) 0.01385(9) 0.01752(10) -0.00108(7) 0.00123(7) 0.00037(7)
Cl1 0.0332(2) 0.02689(19) 0.02192(18) 0.00808(14) -0.00007(15) 0.00139(15)
Cl2 0.0381(2) 0.02560(19) 0.02257(18) -0.00870(14) 0.00366(15) -0.00156(16)
P1 0.01945(17) 0.01554(17) 0.01527(17) -0.00027(13) 0.00074(13) 0.00124(13)
N1 0.0207(6) 0.0179(6) 0.0178(6) -0.0005(5) 0.0008(5) 0.0001(5)
C1 0.0239(7) 0.0183(7) 0.0173(6) -0.0004(5) -0.0017(5) 0.0001(6)
C2 0.0302(8) 0.0261(8) 0.0295(8) -0.0063(6) 0.0017(7) -0.0071(7)
C3 0.0233(8) 0.0401(10) 0.0342(9) -0.0033(7) 0.0029(7) -0.0107(7)
C4 0.0226(8) 0.0362(9) 0.0261(8) -0.0025(7) 0.0045(6) 0.0001(7)
C5 0.0239(7) 0.0228(7) 0.0222(7) -0.0024(6) 0.0019(6) 0.0017(6)
C6 0.0271(7) 0.0144(6) 0.0165(6) 0.0000(5) 0.0013(6) -0.0003(6)
C7 0.0260(7) 0.0138(6) 0.0156(6) 0.0006(5) 0.0012(5) 0.0004(5)
C8 0.0280(8) 0.0209(7) 0.0237(7) -0.0013(6) 0.0042(6) 0.0020(6)
C9 0.0384(9) 0.0217(7) 0.0259(8) -0.0059(6) 0.0113(7) -0.0001(7)
C10 0.0446(10) 0.0213(7) 0.0180(7) -0.0052(6) 0.0019(7) -0.0051(7)
C11 0.0317(8) 0.0206(7) 0.0211(7) -0.0021(6) -0.0023(6) -0.0024(6)
C12 0.0201(7) 0.0191(7) 0.0194(7) 0.0022(5) 0.0008(5) 0.0014(5)
C13 0.0545(11) 0.0201(7) 0.0225(8) -0.0003(6) 0.0015(7) -0.0011(7)
C14 0.0656(13) 0.0209(8) 0.0304(9) 0.0039(7) 0.0014(9) -0.0063(8)
C15 0.0378(9) 0.0298(8) 0.0249(8) 0.0097(7) 0.0042(7) 0.0014(7)
C16 0.0342(9) 0.0310(8) 0.0186(7) 0.0005(6) 0.0025(6) 0.0019(7)
C17 0.0298(8) 0.0216(7) 0.0211(7) -0.0008(6) 0.0009(6) -0.0002(6)
C18 0.0208(7) 0.0190(7) 0.0194(7) -0.0029(5) 0.0014(5) 0.0012(6)
C19 0.0267(8) 0.0324(9) 0.0260(8) 0.0055(7) 0.0023(6) 0.0055(7)
C20 0.0240(8) 0.0510(11) 0.0334(9) 0.0036(8) -0.0023(7) 0.0086(8)
C21 0.0208(8) 0.0405(10) 0.0405(10) -0.0073(8) 0.0030(7) -0.0033(7)
C22 0.0298(8) 0.0255(8) 0.0387(9) 0.0017(7) 0.0075(7) -0.0028(7)
C23 0.0262(8) 0.0222(7) 0.0298(8) 0.0040(6) 0.0001(6) 0.0014(6)

loop_
_atom_type_symbol
_atom_type_description
_atom_type_scat_dispersion_real
_atom_type_scat_dispersion_imag
_atom_type_scat_source
C C 0.0033 0.0016 'International Tables Vol C Tables 4.2.6.8 and 6.1.1.4'
H H 0.0000 0.0000 'International Tables Vol C Tables 4.2.6.8 and 6.1.1.4'
Cl Cl 0.1484 0.1585 'International Tables Vol C Tables 4.2.6.8 and 6.1.1.4'
N N 0.0061 0.0033 'International Tables Vol C Tables 4.2.6.8 and 6.1.1.4'
Ni Ni 0.3393 1.1124 'International Tables Vol C Tables 4.2.6.8 and 6.1.1.4'
P P 0.1023 0.0942 'International Tables Vol C Tables 4.2.6.8 and 6.1.1.4'

loop_
_geom_angle_atom_site_label_1
_geom_angle_atom_site_label_2
_geom_angle_atom_site_label_3
_geom_angle
N1 Ni1 Cl2 108.68(3)
N1 Ni1 Cl1 102.54(3)
Cl2 Ni1 Cl1 131.542(18)
N1 Ni1 P1 89.75(4)
Cl2 Ni1 P1 109.788(16)
Cl1 Ni1 P1 106.390(15)
C18 P1 C12 108.01(7)
C18 P1 C7 108.22(7)
C12 P1 C7 104.97(7)
C18 P1 Ni1 115.85(5)
C12 P1 Ni1 116.51(5)
C7 P1 Ni1 102.26(5)
C5 N1 C1 118.89(13)
C5 N1 Ni1 113.43(10)
C1 N1 Ni1 127.68(10)
N1 C1 C2 119.82(13)
N1 C1 C6 121.21(13)
C2 C1 C6 118.96(13)
C3 C2 C1 120.44(15)
C4 C3 C2 119.36(15)
C5 C4 C3 117.88(15)
N1 C5 C4 123.45(14)
C11 C6 C7 117.93(13)
C11 C6 C1 116.49(13)
C7 C6 C1 125.53(12)
C8 C7 C6 119.70(13)
C8 C7 P1 119.97(11)
C6 C7 P1 120.33(10)
C9 C8 C7 121.03(15)
C10 C9 C8 119.65(14)
C9 C10 C11 120.03(14)
C10 C11 C6 121.56(15)
C13 C12 C17 119.34(13)
C13 C12 P1 121.09(11)
C17 C12 P1 119.53(11)
C14 C13 C12 120.10(15)
C15 C14 C13 120.23(15)
C14 C15 C16 120.16(15)
C15 C16 C17 120.08(15)
C16 C17 C12 120.07(14)
C19 C18 C23 119.46(14)
C19 C18 P1 122.11(12)
C23 C18 P1 118.20(11)
C20 C19 C18 119.77(15)
C21 C20 C19 120.56(16)
C20 C21 C22 119.87(16)
C23 C22 C21 120.28(16)
C22 C23 C18 120.02(15)

loop_
_geom_bond_atom_site_label_1
_geom_bond_atom_site_label_2
_geom_bond_distance
Ni1 N1 2.0001(12)
Ni1 Cl2 2.2105(4)
Ni1 Cl1 2.2170(4)
Ni1 P1 2.2548(4)
P1 C18 1.8131(15)
P1 C12 1.8149(14)
P1 C7 1.8172(14)
N1 C5 1.3517(18)
N1 C1 1.3587(18)
C1 C2 1.393(2)
C1 C6 1.497(2)
C2 C3 1.385(2)
C3 C4 1.382(2)
C4 C5 1.377(2)
C6 C11 1.4022(19)
C6 C7 1.414(2)
C7 C8 1.398(2)
C8 C9 1.387(2)
C9 C10 1.383(2)
C10 C11 1.388(2)
C12 C13 1.392(2)
C12 C17 1.396(2)
C13 C14 1.389(2)
C14 C15 1.379(2)
C15 C16 1.385(2)
C16 C17 1.388(2)
C18 C19 1.394(2)
C18 C23 1.401(2)
C19 C20 1.388(2)
C20 C21 1.382(3)
C21 C22 1.387(2)
C22 C23 1.383(2)
